data_7012028
loop_
_publ_author_name
'Richardson, Chris'
'Steel, Peter J.'

_publ_section_title
;
 Benzotriazole as a structural component in chelating and bridging
 heterocyclic ligands; ruthenium, palladium, copper and silver
 complexes
;
_journal_issue 5
_journal_name_full 'Dalton Transactions'
_journal_page_first 992
_journal_paper_doi 10.1039/b206990c
_journal_year 2003
_chemical_formula_sum 'C24 H20 Cl4 Cu2 N8'
_chemical_formula_weight 689.36
_chemical_name_systematic
; 
? 
;
_space_group_IT_number 14
_symmetry_cell_setting monoclinic
_symmetry_space_group_name_Hall '-P 2ybc'
_symmetry_space_group_name_H-M 'P 1 21/c 1'
_atom_sites_solution_hydrogens geom
_atom_sites_solution_primary direct
_atom_sites_solution_secondary difmap
_audit_creation_method SHELXL-97
_cell_angle_alpha 90.00
_cell_angle_beta 119.217(8)
_cell_angle_gamma 90.00
_cell_formula_units_Z 2
_cell_length_a 8.390(2)
_cell_length_b 21.467(6)
_cell_length_c 8.328(2)
_cell_measurement_temperature 168(2)
_cell_volume 1309.1(6)
_computing_cell_refinement 'SAINT (Siemens, 1999)'
_computing_data_collection 'SMART (Siemens, 1995)'
_computing_data_reduction 'SAINT (Siemens, 1999)'
_computing_molecular_graphics XP
_computing_publication_material Xcif
_computing_structure_refinement 'SHELXL-97 (Sheldrick, 1997)'
_computing_structure_solution 'SHELXS-97 (Sheldrick, 1990)'
_diffrn_ambient_temperature 168(2)
_diffrn_measured_fraction_theta_full 0.985
_diffrn_measured_fraction_theta_max 0.985
_diffrn_measurement_device_type 'Siemens SMART CCD'
_diffrn_radiation_monochromator graphite
_diffrn_radiation_source 'fine-focus sealed tube'
_diffrn_radiation_type MoK\a
_diffrn_radiation_wavelength 0.71073
_diffrn_reflns_av_R_equivalents 0.0211
_diffrn_reflns_av_sigmaI/netI 0.0115
_diffrn_reflns_limit_h_max 10
_diffrn_reflns_limit_h_min -9
_diffrn_reflns_limit_k_max 26
_diffrn_reflns_limit_k_min -26
_diffrn_reflns_limit_l_max 10
_diffrn_reflns_limit_l_min -10
_diffrn_reflns_number 16369
_diffrn_reflns_theta_full 26.44
_diffrn_reflns_theta_max 26.44
_diffrn_reflns_theta_min 2.78
_exptl_absorpt_coefficient_mu 2.065
_exptl_absorpt_correction_T_max 0.8047
_exptl_absorpt_correction_T_min 0.3963
_exptl_absorpt_correction_type sadabs
_exptl_crystal_colour green
_exptl_crystal_density_diffrn 1.749
_exptl_crystal_density_method 'not measured'
_exptl_crystal_description plate
_exptl_crystal_F_000 692
_exptl_crystal_size_max 0.55
_exptl_crystal_size_mid 0.28
_exptl_crystal_size_min 0.11
_refine_diff_density_max 0.334
_refine_diff_density_min -0.369
_refine_diff_density_rms 0.059
_refine_ls_extinction_method none
_refine_ls_goodness_of_fit_ref 1.053
_refine_ls_hydrogen_treatment mixed
_refine_ls_matrix_type full
_refine_ls_number_parameters 172
_refine_ls_number_reflns 2663
_refine_ls_number_restraints 0
_refine_ls_restrained_S_all 1.053
_refine_ls_R_factor_all 0.0248
_refine_ls_R_factor_gt 0.0225
_refine_ls_shift/su_max 0.001
_refine_ls_shift/su_mean 0.000
_refine_ls_structure_factor_coef Fsqd
_refine_ls_weighting_details 'calc w=1/[\s^2^(Fo^2^)+(0.0264P)^2^+1.3515P] where P=(Fo^2^+2Fc^2^)/3'
_refine_ls_weighting_scheme calc
_refine_ls_wR_factor_gt 0.0570
_refine_ls_wR_factor_ref 0.0579
_reflns_number_gt 2483
_reflns_number_total 2663
_reflns_threshold_expression >2sigma(I)
_cod_data_source_file b206990c.txt
_cod_data_source_block 3cr40(complex18)
_cod_original_cell_volume 1309.0(6)
_cod_original_sg_symbol_H-M P2(1)/c
_cod_database_code 7012028

loop_
_symmetry_equiv_pos_as_xyz
'x, y, z'
'-x, y+1/2, -z+1/2'
'-x, -y, -z'
'x, -y-1/2, z-1/2'

loop_
_atom_site_label
_atom_site_type_symbol
_atom_site_fract_x
_atom_site_fract_y
_atom_site_fract_z
_atom_site_U_iso_or_equiv
_atom_site_adp_type
_atom_site_occupancy
_atom_site_symmetry_multiplicity
_atom_site_calc_flag
_atom_site_refinement_flags
_atom_site_disorder_assembly
_atom_site_disorder_group
Cu1 Cu 0.47269(3) 0.603771(10) 0.93756(3) 0.01751(8) Uani 1 1 d . . .
Cl1 Cl 0.36446(6) 0.62705(2) 1.13425(7) 0.02484(11) Uani 1 1 d . . .
Cl2 Cl 0.44193(7) 0.62787(2) 0.66074(7) 0.02676(12) Uani 1 1 d . . .
N1 N 0.8676(2) 0.53785(7) 1.1214(2) 0.0164(3) Uani 1 1 d . . .
N2 N 0.6997(2) 0.51530(7) 1.0683(2) 0.0183(3) Uani 1 1 d . . .
N3 N 0.7179(2) 0.46410(7) 1.1623(2) 0.0182(3) Uani 1 1 d . . .
C3A C 0.9006(2) 0.45303(8) 1.2792(2) 0.0169(4) Uani 1 1 d . . .
C4 C 0.9920(3) 0.40408(9) 1.4026(3) 0.0212(4) Uani 1 1 d . . .
H4 H 0.9279 0.3707 1.4202 0.025 Uiso 1 1 calc R . .
C5 C 1.1801(3) 0.40741(9) 1.4965(3) 0.0236(4) Uani 1 1 d . . .
H5 H 1.2472 0.3750 1.5800 0.028 Uiso 1 1 calc R . .
C6 C 1.2767(3) 0.45734(10) 1.4730(3) 0.0238(4) Uani 1 1 d . . .
H6 H 1.4062 0.4578 1.5436 0.029 Uiso 1 1 calc R . .
C7 C 1.1900(3) 0.50516(9) 1.3517(3) 0.0204(4) Uani 1 1 d . . .
H7 H 1.2549 0.5385 1.3350 0.024 Uiso 1 1 calc R . .
C7A C 0.9987(2) 0.50126(8) 1.2542(2) 0.0160(3) Uani 1 1 d . . .
C10 C 0.8901(3) 0.59322(8) 1.0321(3) 0.0179(4) Uani 1 1 d . . .
H10A H 0.8038 0.5909 0.8983 0.021 Uiso 1 1 calc R . .
H10B H 1.0155 0.5937 1.0494 0.021 Uiso 1 1 calc R . .
N1' N 0.6833(2) 0.66527(7) 1.0664(2) 0.0166(3) Uani 1 1 d . . .
C2' C 0.8572(2) 0.65296(8) 1.1072(2) 0.0163(3) Uani 1 1 d . . .
C3' C 1.0002(3) 0.69392(9) 1.2070(3) 0.0218(4) Uani 1 1 d . . .
H3' H 1.1217 0.6831 1.2380 0.026 Uiso 1 1 calc R . .
C4' C 0.9632(3) 0.75097(10) 1.2611(3) 0.0268(4) Uani 1 1 d . . .
H4' H 1.0588 0.7795 1.3312 0.032 Uiso 1 1 calc R . .
C5' C 0.7838(3) 0.76516(9) 1.2102(3) 0.0259(4) Uani 1 1 d . . .
H5' H 0.7535 0.8046 1.2394 0.031 Uiso 1 1 calc R . .
C6' C 0.6489(3) 0.72120(9) 1.1163(3) 0.0214(4) Uani 1 1 d . . .
H6' H 0.5268 0.7309 1.0858 0.026 Uiso 1 1 calc R . .

loop_
_atom_site_aniso_label
_atom_site_aniso_U_11
_atom_site_aniso_U_22
_atom_site_aniso_U_33
_atom_site_aniso_U_23
_atom_site_aniso_U_13
_atom_site_aniso_U_12
Cu1 0.01441(12) 0.01867(13) 0.01915(13) -0.00130(9) 0.00797(10) -0.00428(8)
Cl1 0.0204(2) 0.0319(3) 0.0264(2) -0.00206(19) 0.0147(2) -0.00268(18)
Cl2 0.0259(2) 0.0335(3) 0.0209(2) -0.00125(19) 0.0114(2) -0.00983(19)
N1 0.0134(7) 0.0134(7) 0.0222(8) 0.0001(6) 0.0085(6) -0.0004(6)
N2 0.0139(7) 0.0171(7) 0.0227(8) 0.0005(6) 0.0081(6) -0.0011(6)
N3 0.0148(7) 0.0166(7) 0.0205(8) 0.0016(6) 0.0065(6) -0.0005(6)
C3A 0.0137(8) 0.0179(9) 0.0184(9) -0.0030(7) 0.0073(7) -0.0010(7)
C4 0.0214(9) 0.0194(9) 0.0215(9) 0.0021(7) 0.0096(8) 0.0009(7)
C5 0.0225(10) 0.0246(10) 0.0198(9) 0.0030(8) 0.0071(8) 0.0063(8)
C6 0.0133(9) 0.0317(11) 0.0226(10) -0.0030(8) 0.0058(8) 0.0018(7)
C7 0.0154(9) 0.0217(9) 0.0233(9) -0.0036(8) 0.0089(8) -0.0025(7)
C7A 0.0152(8) 0.0152(8) 0.0171(9) -0.0023(7) 0.0075(7) 0.0011(6)
C10 0.0192(9) 0.0137(8) 0.0239(9) 0.0009(7) 0.0130(8) -0.0003(7)
N1' 0.0167(7) 0.0152(7) 0.0181(7) 0.0004(6) 0.0086(6) -0.0007(6)
C2' 0.0186(9) 0.0141(8) 0.0178(8) 0.0022(7) 0.0102(7) 0.0007(7)
C3' 0.0169(9) 0.0220(9) 0.0254(10) -0.0017(8) 0.0095(8) -0.0023(7)
C4' 0.0244(10) 0.0234(10) 0.0306(11) -0.0079(8) 0.0118(9) -0.0079(8)
C5' 0.0293(10) 0.0178(9) 0.0324(11) -0.0058(8) 0.0165(9) -0.0005(8)
C6' 0.0201(9) 0.0195(9) 0.0258(10) 0.0003(7) 0.0121(8) 0.0026(7)

loop_
_atom_type_symbol
_atom_type_description
_atom_type_scat_dispersion_real
_atom_type_scat_dispersion_imag
_atom_type_scat_source
C C 0.0033 0.0016 'International Tables Vol C Tables 4.2.6.8 and 6.1.1.4'
H H 0.0000 0.0000 'International Tables Vol C Tables 4.2.6.8 and 6.1.1.4'
N N 0.0061 0.0033 'International Tables Vol C Tables 4.2.6.8 and 6.1.1.4'
Cl Cl 0.1484 0.1585 'International Tables Vol C Tables 4.2.6.8 and 6.1.1.4'
Cu Cu 0.3201 1.2651 'International Tables Vol C Tables 4.2.6.8 and 6.1.1.4'

loop_
_geom_angle_atom_site_label_1
_geom_angle_atom_site_label_2
_geom_angle_atom_site_label_3
_geom_angle
_geom_angle_site_symmetry_1
_geom_angle_site_symmetry_3
_geom_angle_publ_flag
N3 Cu1 N1' 172.80(6) 3_667 . ?
N3 Cu1 Cl2 94.14(5) 3_667 . ?
N1' Cu1 Cl2 91.53(5) . . ?
N3 Cu1 Cl1 86.63(5) 3_667 . ?
N1' Cu1 Cl1 91.53(5) . . ?
Cl2 Cu1 Cl1 142.91(2) . . ?
N2 N1 C7A 111.09(15) . . ?
N2 N1 C10 120.03(15) . . ?
C7A N1 C10 128.82(15) . . ?
N3 N2 N1 107.90(14) . . ?
N2 N3 C3A 109.30(15) . . ?
N2 N3 Cu1 121.34(12) . 3_667 ?
C3A N3 Cu1 123.45(12) . 3_667 ?
N3 C3A C7A 107.43(16) . . ?
N3 C3A C4 131.82(17) . . ?
C7A C3A C4 120.71(17) . . ?
C5 C4 C3A 116.13(18) . . ?
C4 C5 C6 122.36(18) . . ?
C7 C6 C5 122.33(18) . . ?
C6 C7 C7A 115.25(18) . . ?
N1 C7A C3A 104.27(16) . . ?
N1 C7A C7 132.53(17) . . ?
C3A C7A C7 123.19(17) . . ?
N1 C10 C2' 112.63(15) . . ?
C6' N1' C2' 117.64(16) . . ?
C6' N1' Cu1 118.55(13) . . ?
C2' N1' Cu1 123.81(12) . . ?
N1' C2' C3' 122.48(17) . . ?
N1' C2' C10 117.05(16) . . ?
C3' C2' C10 120.41(17) . . ?
C2' C3' C4' 119.14(18) . . ?
C5' C4' C3' 118.42(18) . . ?
C4' C5' C6' 119.32(18) . . ?
N1' C6' C5' 122.84(18) . . ?

loop_
_geom_bond_atom_site_label_1
_geom_bond_atom_site_label_2
_geom_bond_distance
_geom_bond_site_symmetry_2
_geom_bond_publ_flag
Cu1 N3 2.0181(16) 3_667 ?
Cu1 N1' 2.0408(16) . ?
Cu1 Cl2 2.2511(8) . ?
Cu1 Cl1 2.2823(7) . ?
N1 N2 1.344(2) . ?
N1 C7A 1.365(2) . ?
N1 C10 1.462(2) . ?
N2 N3 1.314(2) . ?
N3 C3A 1.377(2) . ?
N3 Cu1 2.0181(16) 3_667 ?
C3A C7A 1.400(3) . ?
C3A C4 1.407(3) . ?
C4 C5 1.379(3) . ?
C5 C6 1.414(3) . ?
C6 C7 1.373(3) . ?
C7 C7A 1.404(3) . ?
C10 C2' 1.510(2) . ?
N1' C6' 1.347(2) . ?
N1' C2' 1.353(2) . ?
C2' C3' 1.390(3) . ?
C3' C4' 1.391(3) . ?
C4' C5' 1.384(3) . ?
C5' C6' 1.386(3) . ?

loop_
_geom_torsion_atom_site_label_1
_geom_torsion_atom_site_label_2
_geom_torsion_atom_site_label_3
_geom_torsion_atom_site_label_4
_geom_torsion
_geom_torsion_site_symmetry_1
_geom_torsion_site_symmetry_2
_geom_torsion_site_symmetry_3
_geom_torsion_site_symmetry_4
_geom_torsion_publ_flag
C7A N1 N2 N3 -0.7(2) . . . . ?
C10 N1 N2 N3 176.75(15) . . . . ?
N1 N2 N3 C3A 0.2(2) . . . . ?
N1 N2 N3 Cu1 -153.62(12) . . . 3_667 ?
N2 N3 C3A C7A 0.4(2) . . . . ?
Cu1 N3 C3A C7A 153.54(12) 3_667 . . . ?
N2 N3 C3A C4 -177.52(19) . . . . ?
Cu1 N3 C3A C4 -24.4(3) 3_667 . . . ?
N3 C3A C4 C5 178.55(19) . . . . ?
C7A C3A C4 C5 0.8(3) . . . . ?
C3A C4 C5 C6 0.8(3) . . . . ?
C4 C5 C6 C7 -1.6(3) . . . . ?
C5 C6 C7 C7A 0.6(3) . . . . ?
N2 N1 C7A C3A 1.0(2) . . . . ?
C10 N1 C7A C3A -176.23(17) . . . . ?
N2 N1 C7A C7 -179.91(19) . . . . ?
C10 N1 C7A C7 2.9(3) . . . . ?
N3 C3A C7A N1 -0.82(19) . . . . ?
C4 C3A C7A N1 177.41(16) . . . . ?
N3 C3A C7A C7 179.94(16) . . . . ?
C4 C3A C7A C7 -1.8(3) . . . . ?
C6 C7 C7A N1 -177.94(19) . . . . ?
C6 C7 C7A C3A 1.1(3) . . . . ?
N2 N1 C10 C2' 81.0(2) . . . . ?
C7A N1 C10 C2' -102.0(2) . . . . ?
N3 Cu1 N1' C6' -117.3(5) 3_667 . . . ?
Cl2 Cu1 N1' C6' 100.74(14) . . . . ?
Cl1 Cu1 N1' C6' -42.29(14) . . . . ?
N3 Cu1 N1' C2' 61.8(5) 3_667 . . . ?
Cl2 Cu1 N1' C2' -80.13(14) . . . . ?
Cl1 Cu1 N1' C2' 136.84(14) . . . . ?
C6' N1' C2' C3' 4.1(3) . . . . ?
Cu1 N1' C2' C3' -175.09(14) . . . . ?
C6' N1' C2' C10 -173.38(16) . . . . ?
Cu1 N1' C2' C10 7.5(2) . . . . ?
N1 C10 C2' N1' -70.1(2) . . . . ?
N1 C10 C2' C3' 112.41(19) . . . . ?
N1' C2' C3' C4' -2.8(3) . . . . ?
C10 C2' C3' C4' 174.58(18) . . . . ?
C2' C3' C4' C5' -1.0(3) . . . . ?
C3' C4' C5' C6' 3.4(3) . . . . ?
C2' N1' C6' C5' -1.6(3) . . . . ?
Cu1 N1' C6' C5' 177.59(15) . . . . ?
C4' C5' C6' N1' -2.1(3) . . . . ?
